data_1534349
loop_
_publ_author_name
'Gati, Wafa'
'Yamamoto, Hisashi'

_publ_section_title
;
 A highly diastereoselective &#x201C;super silyl&#x201D; governed aldol
 reaction: synthesis of \a,\b-dioxyaldehydes and 1,2,3-triols
;
_journal_issue 1
_journal_name_full 'Chem. Sci.'
_journal_page_first 394
_journal_paper_doi 10.1039/C5SC03307A
_journal_volume 7
_journal_year 2016
_chemical_formula_moiety 'C30 H54 O3 Si4'
_chemical_formula_sum 'C30 H54 O3 Si4'
_chemical_formula_weight 575.10
_chemical_name_common 1,2,3-triol
_chemical_name_systematic (3R,4S,5S)-4-benzyloxy-2,2-dimethyl-5-tris(trimethylsilyl)siloxy-6-phenylhex-1-en-3-ol
_chemical_properties_physical 'Moisture-sensitive, Oxygen-sensitive'
_space_group_IT_number 14
_symmetry_cell_setting monoclinic
_symmetry_Int_Tables_number 14
_symmetry_space_group_name_Hall '-P 2ybc'
_symmetry_space_group_name_H-M 'P 1 21/c 1'
_atom_sites_solution_hydrogens geom
_atom_sites_solution_primary direct
_atom_sites_solution_secondary difmap
_audit_update_record
;
2015-06-30 deposited with the CCDC.
2015-10-05 downloaded from the CCDC.
;
_cell_angle_alpha 90.0000
_cell_angle_beta 102.084(7)
_cell_angle_gamma 90.0000
_cell_formula_units_Z 4
_cell_length_a 11.113(3)
_cell_length_b 35.197(9)
_cell_length_c 9.482(3)
_cell_measurement_reflns_used 9282
_cell_measurement_temperature 293
_cell_measurement_theta_max 27.48
_cell_measurement_theta_min 2.98
_cell_volume 3626.6(18)
_computing_cell_refinement PROCESS-AUTO
_computing_data_collection PROCESS-AUTO
_computing_data_reduction PROCESS-AUTO
_computing_molecular_graphics 'CrystalStructure 4.0'
_computing_publication_material 'CrystalStructure 4.0 (Rigaku, 2010)'
_computing_structure_refinement 'SHELXL97 (Sheldrick, 2008)'
_computing_structure_solution 'SHELXS97 (Sheldrick, 2008)'
_diffrn_ambient_temperature 293
_diffrn_detector_area_resol_mean 6.849
_diffrn_measured_fraction_theta_full 0.910
_diffrn_measured_fraction_theta_max 0.910
_diffrn_measurement_device_type 'Rigaku XtaLAB mini'
_diffrn_measurement_method \w
_diffrn_radiation_type 'Mo K\a'
_diffrn_radiation_wavelength 0.71075
_diffrn_reflns_av_R_equivalents 0.1530
_diffrn_reflns_limit_h_max 14
_diffrn_reflns_limit_h_min -14
_diffrn_reflns_limit_k_max 45
_diffrn_reflns_limit_k_min -45
_diffrn_reflns_limit_l_max 12
_diffrn_reflns_limit_l_min -11
_diffrn_reflns_number 20638
_diffrn_reflns_theta_full 27.49
_diffrn_reflns_theta_max 27.48
_diffrn_standards_number 0
_exptl_absorpt_coefficient_mu 0.284
_exptl_absorpt_correction_T_max 0.945
_exptl_absorpt_correction_T_min 0.587
_exptl_absorpt_correction_type multi-scan
_exptl_absorpt_process_details 'REQAB (Rigaku, 1998)'
_exptl_crystal_colour Colorless
_exptl_crystal_density_diffrn 1.580
_exptl_crystal_density_method 'not measured'
_exptl_crystal_description Prism
_exptl_crystal_F_000 1884.00
_exptl_crystal_recrystallization_method 'Re-crystallisation from solvent: hexane'
_exptl_crystal_size_max 0.200
_exptl_crystal_size_mid 0.200
_exptl_crystal_size_min 0.200
_refine_diff_density_max 0.330
_refine_diff_density_min -0.340
_refine_ls_extinction_method none
_refine_ls_goodness_of_fit_ref 0.961
_refine_ls_hydrogen_treatment constr
_refine_ls_number_parameters 334
_refine_ls_number_reflns 7577
_refine_ls_number_restraints 0
_refine_ls_R_factor_gt 0.0847
_refine_ls_shift/su_max 0.000
_refine_ls_structure_factor_coef Fsqd
_refine_ls_weighting_details 'w = 1/[\s^2^(Fo^2^)+(0.0780P)^2^+0.0000P] where P=(Fo^2^+2Fc^2^)/3'
_refine_ls_weighting_scheme calc
_refine_ls_wR_factor_ref 0.2172
_reflns_number_gt 2990
_reflns_number_total 7577
_reflns_threshold_expression F^2^>2.0\s(F^2^)
_cod_data_source_file c5sc03307a2.cif
_cod_data_source_block User-defined
_cod_depositor_comments
;
Adding full bibliography for 1534349--1534350.cif.

2019-03-17
Fixing wrong Z value.                 miguel
;
_cod_original_formula_units_Z 6
_cod_original_cell_volume 3626.5(16)
_cod_database_code 1534349

loop_
_symmetry_equiv_pos_site_id
_symmetry_equiv_pos_as_xyz
1 +X,+Y,+Z
2 -X,1/2+Y,1/2-Z
3 -X,-Y,-Z
4 +X,1/2-Y,1/2+Z

loop_
_atom_site_label
_atom_site_type_symbol
_atom_site_fract_x
_atom_site_fract_y
_atom_site_fract_z
_atom_site_U_iso_or_equiv
_atom_site_adp_type
_atom_site_occupancy
_atom_site_symmetry_multiplicity
_atom_site_calc_flag
_atom_site_refinement_flags
Si1 Si 0.59053(14) 0.12593(4) 0.23258(14) 0.0300(4) Uani 1.0 4 d .
Si2 Si 0.71700(15) 0.12777(4) 0.46702(15) 0.0366(4) Uani 1.0 4 d .
Si3 Si 0.64414(14) 0.07354(4) 0.10207(15) 0.0343(4) Uani 1.0 4 d .
Si4 Si 0.60278(15) 0.18322(4) 0.10157(16) 0.0373(4) Uani 1.0 4 d .
O1 O 0.0911(3) 0.09442(9) 0.2366(4) 0.0373(9) Uani 1.0 4 d .
O2 O 0.2291(3) 0.11094(9) 0.4810(4) 0.0333(9) Uani 1.0 4 d .
O3 O 0.4446(3) 0.11432(9) 0.2375(4) 0.0334(9) Uani 1.0 4 d .
C1 C 0.7817(5) 0.08310(16) 0.0204(6) 0.0492(16) Uani 1.0 4 d .
C2 C 0.6802(6) 0.02997(13) 0.2197(6) 0.0542(18) Uani 1.0 4 d .
C3 C 0.5078(5) 0.06322(15) -0.0476(6) 0.0481(16) Uani 1.0 4 d .
C4 C 0.8789(5) 0.11699(16) 0.4501(6) 0.0506(16) Uani 1.0 4 d .
C5 C 0.6644(6) 0.08983(16) 0.5804(6) 0.0555(17) Uani 1.0 4 d .
C6 C 0.7161(6) 0.17424(16) 0.5633(6) 0.0627(19) Uani 1.0 4 d .
C7 C 0.0673(6) 0.10037(19) 0.8729(7) 0.0618(19) Uani 1.0 4 d .
C8 C 0.4899(6) 0.18171(15) -0.0752(6) 0.0558(18) Uani 1.0 4 d .
C9 C 0.5747(6) 0.22719(13) 0.2032(7) 0.0569(18) Uani 1.0 4 d .
C10 C 0.7625(6) 0.18857(17) 0.0653(7) 0.0655(19) Uani 1.0 4 d .
C11 C 0.2264(6) 0.18937(13) 0.3282(6) 0.0360(14) Uani 1.0 4 d .
C12 C 0.2951(6) 0.21403(14) 0.4281(6) 0.0491(16) Uani 1.0 4 d .
C13 C 0.2389(7) 0.23893(16) 0.5071(7) 0.063(2) Uani 1.0 4 d .
C14 C 0.1119(7) 0.23993(17) 0.4882(8) 0.0631(19) Uani 1.0 4 d .
C15 C 0.0422(6) 0.21633(16) 0.3873(7) 0.0593(18) Uani 1.0 4 d .
C16 C 0.0286(6) 0.1370(2) 0.8815(6) 0.0581(19) Uani 1.0 4 d .
C17 C 0.0761(7) 0.16567(18) 0.8124(7) 0.067(2) Uani 1.0 4 d .
C18 C 0.1631(6) 0.15771(17) 0.7298(7) 0.0555(18) Uani 1.0 4 d .
C19 C 0.2031(5) 0.12107(17) 0.7211(6) 0.0406(15) Uani 1.0 4 d .
C20 C 0.1558(6) 0.09269(17) 0.7922(6) 0.0491(16) Uani 1.0 4 d .
C21 C 0.2952(6) 0.1123(2) 0.6282(6) 0.0583(18) Uani 1.0 4 d .
C22 C 0.3007(5) 0.09842(14) 0.3794(5) 0.0336(13) Uani 1.0 4 d .
C23 C 0.2017(6) 0.03362(13) 0.2828(6) 0.0402(15) Uani 1.0 4 d .
C24 C 0.3268(6) 0.01544(14) 0.2773(7) 0.0569(18) Uani 1.0 4 d .
C25 C 0.1642(6) 0.02400(15) 0.4246(6) 0.0564(18) Uani 1.0 4 d .
C26 C 0.1067(6) 0.01709(15) 0.1566(7) 0.0614(19) Uani 1.0 4 d .
C27 C 0.0978(6) 0.19109(14) 0.3086(6) 0.0435(15) Uani 1.0 4 d .
C28 C 0.2875(5) 0.16261(13) 0.2388(6) 0.0365(14) Uani 1.0 4 d .
C29 C 0.3693(5) 0.13140(13) 0.3257(6) 0.0343(13) Uani 1.0 4 d .
C30 C 0.2103(5) 0.07722(13) 0.2576(5) 0.0308(13) Uani 1.0 4 d .
H1 H 0.0793 0.1022 0.3141 0.0448 Uiso 1.0 4 calc R
H1A H 0.7668 0.1053 -0.0394 0.0590 Uiso 1.0 4 calc R
H1B H 0.7956 0.0617 -0.0370 0.0590 Uiso 1.0 4 calc R
H1C H 0.8530 0.0871 0.0958 0.0590 Uiso 1.0 4 calc R
H2A H 0.7079 0.0099 0.1656 0.0651 Uiso 1.0 4 calc R
H2B H 0.6075 0.0220 0.2511 0.0651 Uiso 1.0 4 calc R
H2C H 0.7436 0.0359 0.3022 0.0651 Uiso 1.0 4 calc R
H3A H 0.4936 0.0844 -0.1127 0.0577 Uiso 1.0 4 calc R
H3B H 0.4364 0.0591 -0.0077 0.0577 Uiso 1.0 4 calc R
H3C H 0.5240 0.0409 -0.0989 0.0577 Uiso 1.0 4 calc R
H4A H 0.9225 0.1052 0.5373 0.0608 Uiso 1.0 4 calc R
H4B H 0.9196 0.1402 0.4341 0.0608 Uiso 1.0 4 calc R
H4C H 0.8774 0.1001 0.3704 0.0608 Uiso 1.0 4 calc R
H5A H 0.7187 0.0891 0.6735 0.0666 Uiso 1.0 4 calc R
H5B H 0.6652 0.0656 0.5339 0.0666 Uiso 1.0 4 calc R
H5C H 0.5823 0.0954 0.5915 0.0666 Uiso 1.0 4 calc R
H6A H 0.7457 0.1940 0.5093 0.0752 Uiso 1.0 4 calc R
H6B H 0.7685 0.1725 0.6575 0.0752 Uiso 1.0 4 calc R
H6C H 0.6337 0.1801 0.5726 0.0752 Uiso 1.0 4 calc R
H7 H 0.0351 0.0809 0.9202 0.0742 Uiso 1.0 4 calc R
H8A H 0.5081 0.1605 -0.1307 0.0669 Uiso 1.0 4 calc R
H8B H 0.4955 0.2048 -0.1273 0.0669 Uiso 1.0 4 calc R
H8C H 0.4081 0.1791 -0.0583 0.0669 Uiso 1.0 4 calc R
H9A H 0.5945 0.2493 0.1533 0.0682 Uiso 1.0 4 calc R
H9B H 0.6255 0.2265 0.2985 0.0682 Uiso 1.0 4 calc R
H9C H 0.4897 0.2282 0.2097 0.0682 Uiso 1.0 4 calc R
H10A H 0.8196 0.1939 0.1541 0.0786 Uiso 1.0 4 calc R
H10B H 0.7633 0.2091 -0.0011 0.0786 Uiso 1.0 4 calc R
H10C H 0.7859 0.1655 0.0245 0.0786 Uiso 1.0 4 calc R
H12 H 0.3805 0.2138 0.4421 0.0589 Uiso 1.0 4 calc R
H13 H 0.2868 0.2551 0.5736 0.0759 Uiso 1.0 4 calc R
H14 H 0.0743 0.2563 0.5428 0.0757 Uiso 1.0 4 calc R
H15 H -0.0432 0.2173 0.3718 0.0712 Uiso 1.0 4 calc R
H16 H -0.0305 0.1425 0.9348 0.0698 Uiso 1.0 4 calc R
H17 H 0.0503 0.1906 0.8205 0.0802 Uiso 1.0 4 calc R
H18 H 0.1939 0.1771 0.6809 0.0666 Uiso 1.0 4 calc R
H20 H 0.1831 0.0679 0.7864 0.0589 Uiso 1.0 4 calc R
H21A H 0.3579 0.1319 0.6400 0.0700 Uiso 1.0 4 calc R
H21B H 0.3350 0.0881 0.6559 0.0700 Uiso 1.0 4 calc R
H22 H 0.3618 0.0801 0.4281 0.0403 Uiso 1.0 4 calc R
H24A H 0.3871 0.0232 0.3602 0.0683 Uiso 1.0 4 calc R
H24B H 0.3522 0.0235 0.1912 0.0683 Uiso 1.0 4 calc R
H24C H 0.3191 -0.0117 0.2769 0.0683 Uiso 1.0 4 calc R
H25A H 0.0846 0.0346 0.4244 0.0676 Uiso 1.0 4 calc R
H25B H 0.2233 0.0345 0.5036 0.0676 Uiso 1.0 4 calc R
H25C H 0.1613 -0.0031 0.4352 0.0676 Uiso 1.0 4 calc R
H26A H 0.1033 -0.0100 0.1667 0.0737 Uiso 1.0 4 calc R
H26B H 0.1301 0.0232 0.0674 0.0737 Uiso 1.0 4 calc R
H26C H 0.0272 0.0278 0.1567 0.0737 Uiso 1.0 4 calc R
H27 H 0.0493 0.1751 0.2419 0.0522 Uiso 1.0 4 calc R
H28A H 0.3376 0.1775 0.1871 0.0437 Uiso 1.0 4 calc R
H28B H 0.2238 0.1504 0.1676 0.0437 Uiso 1.0 4 calc R
H29 H 0.4231 0.1433 0.4091 0.0411 Uiso 1.0 4 calc R
H30 H 0.2402 0.0807 0.1683 0.0370 Uiso 1.0 4 calc R

loop_
_atom_site_aniso_label
_atom_site_aniso_U_11
_atom_site_aniso_U_22
_atom_site_aniso_U_33
_atom_site_aniso_U_12
_atom_site_aniso_U_13
_atom_site_aniso_U_23
Si1 0.0316(10) 0.0321(7) 0.0269(8) 0.0009(7) 0.0073(7) 0.0003(7)
Si2 0.0383(11) 0.0411(8) 0.0293(8) 0.0050(8) 0.0047(7) -0.0038(8)
Si3 0.0350(10) 0.0354(8) 0.0326(9) 0.0014(7) 0.0072(8) -0.0031(7)
Si4 0.0382(11) 0.0350(8) 0.0385(9) -0.0016(8) 0.0073(8) 0.0033(8)
O1 0.034(3) 0.043(2) 0.035(2) 0.0027(18) 0.0057(18) -0.0048(18)
O2 0.028(3) 0.046(2) 0.0267(19) 0.0033(18) 0.0090(17) -0.0012(17)
O3 0.027(3) 0.0405(19) 0.036(2) -0.0028(17) 0.0132(17) -0.0063(17)
C1 0.039(4) 0.063(4) 0.048(4) 0.006(4) 0.016(3) -0.010(4)
C2 0.072(5) 0.032(3) 0.059(4) 0.009(3) 0.013(4) -0.004(3)
C3 0.040(4) 0.053(4) 0.048(4) 0.002(3) 0.004(3) -0.008(3)
C4 0.037(4) 0.065(4) 0.045(4) 0.006(4) -0.001(3) -0.007(3)
C5 0.059(5) 0.069(4) 0.041(4) 0.002(4) 0.018(4) 0.003(4)
C6 0.068(5) 0.066(4) 0.051(4) 0.011(4) 0.006(4) -0.018(4)
C7 0.060(5) 0.076(5) 0.055(5) -0.001(4) 0.024(4) 0.018(4)
C8 0.065(5) 0.048(4) 0.050(4) -0.004(4) 0.001(4) 0.014(3)
C9 0.062(5) 0.035(3) 0.077(5) 0.004(3) 0.023(4) 0.011(4)
C10 0.056(5) 0.063(4) 0.082(5) -0.010(4) 0.026(4) 0.004(4)
C11 0.042(4) 0.025(3) 0.044(4) -0.002(3) 0.016(3) 0.001(3)
C12 0.050(5) 0.040(4) 0.059(4) -0.008(3) 0.016(4) -0.014(3)
C13 0.088(6) 0.037(4) 0.069(5) -0.006(4) 0.026(5) -0.018(4)
C14 0.081(6) 0.039(4) 0.080(5) 0.013(4) 0.041(5) 0.001(4)
C15 0.055(5) 0.045(4) 0.083(5) 0.013(4) 0.026(4) 0.001(4)
C16 0.042(5) 0.097(6) 0.039(4) -0.008(4) 0.018(4) -0.013(4)
C17 0.070(6) 0.054(4) 0.077(5) -0.003(4) 0.017(5) -0.027(4)
C18 0.065(5) 0.055(4) 0.049(4) -0.018(4) 0.018(4) 0.001(4)
C19 0.033(4) 0.065(4) 0.023(3) -0.007(3) 0.003(3) -0.004(3)
C20 0.042(5) 0.055(4) 0.051(4) 0.002(4) 0.011(4) 0.005(4)
C21 0.044(5) 0.103(5) 0.027(4) -0.004(4) 0.005(3) -0.001(4)
C22 0.031(4) 0.041(3) 0.030(3) 0.005(3) 0.009(3) -0.001(3)
C23 0.050(4) 0.032(3) 0.041(4) -0.000(3) 0.014(3) 0.004(3)
C24 0.062(5) 0.038(4) 0.073(5) 0.005(4) 0.020(4) 0.000(4)
C25 0.071(5) 0.041(4) 0.062(4) -0.010(4) 0.026(4) 0.010(4)
C26 0.068(5) 0.044(4) 0.072(5) -0.008(4) 0.014(4) -0.003(4)
C27 0.046(5) 0.036(3) 0.048(4) 0.002(3) 0.009(3) 0.001(3)
C28 0.037(4) 0.034(3) 0.039(4) -0.008(3) 0.009(3) 0.006(3)
C29 0.033(4) 0.035(3) 0.035(3) -0.004(3) 0.009(3) -0.004(3)
C30 0.034(4) 0.034(3) 0.026(3) 0.003(3) 0.009(3) 0.004(3)

loop_
_atom_type_symbol
_atom_type_description
_atom_type_scat_dispersion_real
_atom_type_scat_dispersion_imag
_atom_type_scat_source
Si Si 0.0817 0.0704
;
International Tables for Crystallography
(1992, Vol. C, Tables 4.2.6.8 and 6.1.1.4)
;
O O 0.0106 0.0060
;
International Tables for Crystallography
(1992, Vol. C, Tables 4.2.6.8 and 6.1.1.4)
;
C C 0.0033 0.0016
;
International Tables for Crystallography
(1992, Vol. C, Tables 4.2.6.8 and 6.1.1.4)
;
H H 0.0000 0.0000
;
International Tables for Crystallography
(1992, Vol. C, Table 6.1.1.4)
;

loop_
_geom_angle_atom_site_label_1
_geom_angle_atom_site_label_2
_geom_angle_atom_site_label_3
_geom_angle
_geom_angle_publ_flag
Si2 Si1 Si3 110.32(8) yes
Si2 Si1 Si4 112.20(8) yes
Si2 Si1 O3 111.50(14) yes
Si3 Si1 Si4 109.77(8) yes
Si3 Si1 O3 100.07(14) yes
Si4 Si1 O3 112.33(13) yes
Si1 Si2 C4 107.77(18) yes
Si1 Si2 C5 108.79(17) yes
Si1 Si2 C6 114.74(18) yes
C4 Si2 C5 108.8(3) yes
C4 Si2 C6 108.7(3) yes
C5 Si2 C6 107.9(3) yes
Si1 Si3 C1 113.02(19) yes
Si1 Si3 C2 111.69(19) yes
Si1 Si3 C3 107.09(19) yes
C1 Si3 C2 107.3(3) yes
C1 Si3 C3 108.6(3) yes
C2 Si3 C3 109.1(3) yes
Si1 Si4 C8 109.96(19) yes
Si1 Si4 C9 113.2(2) yes
Si1 Si4 C10 109.7(2) yes
C8 Si4 C9 109.2(3) yes
C8 Si4 C10 108.6(3) yes
C9 Si4 C10 105.9(3) yes
C21 O2 C22 114.8(4) yes
Si1 O3 C29 126.8(3) yes
C16 C7 C20 118.8(7) yes
C12 C11 C27 117.5(6) yes
C12 C11 C28 121.5(6) yes
C27 C11 C28 120.9(5) yes
C11 C12 C13 121.2(6) yes
C12 C13 C14 120.6(6) yes
C13 C14 C15 119.0(7) yes
C14 C15 C27 120.7(7) yes
C7 C16 C17 120.6(7) yes
C16 C17 C18 120.2(6) yes
C17 C18 C19 119.6(6) yes
C18 C19 C20 119.6(6) yes
C18 C19 C21 119.5(6) yes
C20 C19 C21 120.9(6) yes
C7 C20 C19 121.1(6) yes
O2 C21 C19 107.6(5) yes
O2 C22 C29 111.9(4) yes
O2 C22 C30 106.4(4) yes
C29 C22 C30 114.0(4) yes
C24 C23 C25 110.6(5) yes
C24 C23 C26 107.1(5) yes
C24 C23 C30 108.6(5) yes
C25 C23 C26 109.4(5) yes
C25 C23 C30 113.0(5) yes
C26 C23 C30 107.9(4) yes
C11 C27 C15 120.9(5) yes
C11 C28 C29 115.1(4) yes
O3 C29 C22 105.5(4) yes
O3 C29 C28 109.7(4) yes
C22 C29 C28 115.9(5) yes
O1 C30 C22 109.6(4) yes
O1 C30 C23 110.6(4) yes
C22 C30 C23 114.2(4) yes
C30 O1 H1 109.475 no
Si3 C1 H1A 109.479 no
Si3 C1 H1B 109.461 no
Si3 C1 H1C 109.476 no
H1A C1 H1B 109.471 no
H1A C1 H1C 109.489 no
H1B C1 H1C 109.451 no
Si3 C2 H2A 109.470 no
Si3 C2 H2B 109.458 no
Si3 C2 H2C 109.468 no
H2A C2 H2B 109.485 no
H2A C2 H2C 109.472 no
H2B C2 H2C 109.474 no
Si3 C3 H3A 109.480 no
Si3 C3 H3B 109.478 no
Si3 C3 H3C 109.467 no
H3A C3 H3B 109.473 no
H3A C3 H3C 109.475 no
H3B C3 H3C 109.455 no
Si2 C4 H4A 109.468 no
Si2 C4 H4B 109.474 no
Si2 C4 H4C 109.466 no
H4A C4 H4B 109.471 no
H4A C4 H4C 109.460 no
H4B C4 H4C 109.488 no
Si2 C5 H5A 109.463 no
Si2 C5 H5B 109.472 no
Si2 C5 H5C 109.468 no
H5A C5 H5B 109.483 no
H5A C5 H5C 109.475 no
H5B C5 H5C 109.466 no
Si2 C6 H6A 109.478 no
Si2 C6 H6B 109.473 no
Si2 C6 H6C 109.463 no
H6A C6 H6B 109.471 no
H6A C6 H6C 109.479 no
H6B C6 H6C 109.464 no
C16 C7 H7 120.577 no
C20 C7 H7 120.583 no
Si4 C8 H8A 109.482 no
Si4 C8 H8B 109.461 no
Si4 C8 H8C 109.467 no
H8A C8 H8B 109.480 no
H8A C8 H8C 109.474 no
H8B C8 H8C 109.464 no
Si4 C9 H9A 109.474 no
Si4 C9 H9B 109.475 no
Si4 C9 H9C 109.467 no
H9A C9 H9B 109.460 no
H9A C9 H9C 109.483 no
H9B C9 H9C 109.469 no
Si4 C10 H10A 109.467 no
Si4 C10 H10B 109.468 no
Si4 C10 H10C 109.478 no
H10A C10 H10B 109.465 no
H10A C10 H10C 109.470 no
H10B C10 H10C 109.479 no
C11 C12 H12 119.379 no
C13 C12 H12 119.381 no
C12 C13 H13 119.701 no
C14 C13 H13 119.709 no
C13 C14 H14 120.496 no
C15 C14 H14 120.504 no
C14 C15 H15 119.629 no
C27 C15 H15 119.624 no
C7 C16 H16 119.679 no
C17 C16 H16 119.691 no
C16 C17 H17 119.877 no
C18 C17 H17 119.878 no
C17 C18 H18 120.194 no
C19 C18 H18 120.201 no
C7 C20 H20 119.440 no
C19 C20 H20 119.458 no
O2 C21 H21A 110.190 no
O2 C21 H21B 110.215 no
C19 C21 H21A 110.193 no
C19 C21 H21B 110.215 no
H21A C21 H21B 108.479 no
O2 C22 H22 108.119 no
C29 C22 H22 108.113 no
C30 C22 H22 108.116 no
C23 C24 H24A 109.470 no
C23 C24 H24B 109.470 no
C23 C24 H24C 109.476 no
H24A C24 H24B 109.471 no
H24A C24 H24C 109.473 no
H24B C24 H24C 109.467 no
C23 C25 H25A 109.466 no
C23 C25 H25B 109.472 no
C23 C25 H25C 109.479 no
H25A C25 H25B 109.462 no
H25A C25 H25C 109.473 no
H25B C25 H25C 109.475 no
C23 C26 H26A 109.477 no
C23 C26 H26B 109.464 no
C23 C26 H26C 109.462 no
H26A C26 H26B 109.481 no
H26A C26 H26C 109.483 no
H26B C26 H26C 109.460 no
C11 C27 H27 119.564 no
C15 C27 H27 119.579 no
C11 C28 H28A 108.504 no
C11 C28 H28B 108.510 no
C29 C28 H28A 108.503 no
C29 C28 H28B 108.489 no
H28A C28 H28B 107.519 no
O3 C29 H29 108.518 no
C22 C29 H29 108.523 no
C28 C29 H29 108.507 no
O1 C30 H30 107.373 no
C22 C30 H30 107.379 no
C23 C30 H30 107.361 no

loop_
_geom_bond_atom_site_label_1
_geom_bond_atom_site_label_2
_geom_bond_distance
_geom_bond_publ_flag
Si1 Si2 2.3691(19) yes
Si1 Si3 2.365(3) yes
Si1 Si4 2.387(2) yes
Si1 O3 1.682(4) yes
Si2 C4 1.878(6) yes
Si2 C5 1.882(6) yes
Si2 C6 1.874(6) yes
Si3 C1 1.884(6) yes
Si3 C2 1.889(5) yes
Si3 C3 1.882(5) yes
Si4 C8 1.873(5) yes
Si4 C9 1.884(6) yes
Si4 C10 1.887(7) yes
O1 C30 1.432(6) yes
O2 C21 1.435(6) yes
O2 C22 1.441(7) yes
O3 C29 1.434(7) yes
C7 C16 1.367(10) yes
C7 C20 1.393(10) yes
C11 C12 1.390(7) yes
C11 C27 1.403(9) yes
C11 C28 1.519(8) yes
C12 C13 1.384(9) yes
C13 C14 1.385(11) yes
C14 C15 1.376(9) yes
C15 C27 1.386(9) yes
C16 C17 1.367(10) yes
C17 C18 1.394(11) yes
C18 C19 1.372(9) yes
C19 C20 1.370(9) yes
C19 C21 1.516(9) yes
C22 C29 1.533(8) yes
C22 C30 1.553(7) yes
C23 C24 1.542(9) yes
C23 C25 1.527(9) yes
C23 C26 1.535(8) yes
C23 C30 1.559(7) yes
C28 C29 1.549(7) yes
O1 H1 0.820 no
C1 H1A 0.960 no
C1 H1B 0.960 no
C1 H1C 0.960 no
C2 H2A 0.960 no
C2 H2B 0.960 no
C2 H2C 0.960 no
C3 H3A 0.960 no
C3 H3B 0.960 no
C3 H3C 0.960 no
C4 H4A 0.960 no
C4 H4B 0.960 no
C4 H4C 0.960 no
C5 H5A 0.960 no
C5 H5B 0.960 no
C5 H5C 0.960 no
C6 H6A 0.960 no
C6 H6B 0.960 no
C6 H6C 0.960 no
C7 H7 0.930 no
C8 H8A 0.960 no
C8 H8B 0.960 no
C8 H8C 0.960 no
C9 H9A 0.960 no
C9 H9B 0.960 no
C9 H9C 0.960 no
C10 H10A 0.960 no
C10 H10B 0.960 no
C10 H10C 0.960 no
C12 H12 0.930 no
C13 H13 0.930 no
C14 H14 0.930 no
C15 H15 0.930 no
C16 H16 0.930 no
C17 H17 0.930 no
C18 H18 0.930 no
C20 H20 0.930 no
C21 H21A 0.970 no
C21 H21B 0.970 no
C22 H22 0.980 no
C24 H24A 0.960 no
C24 H24B 0.960 no
C24 H24C 0.960 no
C25 H25A 0.960 no
C25 H25B 0.960 no
C25 H25C 0.960 no
C26 H26A 0.960 no
C26 H26B 0.960 no
C26 H26C 0.960 no
C27 H27 0.930 no
C28 H28A 0.970 no
C28 H28B 0.970 no
C29 H29 0.980 no
C30 H30 0.980 no

loop_
_geom_contact_atom_site_label_1
_geom_contact_atom_site_label_2
_geom_contact_distance
_geom_contact_publ_flag
_geom_contact_site_symmetry_2
O1 O2 2.564(5) no .
O1 C25 3.062(7) no .
O1 C26 2.841(7) no .
O1 C27 3.468(6) no .
O1 C28 3.241(6) no .
O1 C29 3.298(6) no .
O2 C11 3.115(6) no .
O2 C18 3.088(8) no .
O2 C20 3.284(7) no .
O2 C23 3.285(6) no .
O2 C25 3.164(7) no .
O2 C27 3.429(6) no .
O2 C28 3.103(6) no .
O3 C3 3.440(7) no .
O3 C30 2.955(7) no .
C7 C18 2.766(10) no .
C11 C14 2.810(10) no .
C11 C22 3.316(7) no .
C12 C15 2.757(10) no .
C12 C29 3.227(8) no .
C13 C27 2.757(8) no .
C16 C19 2.761(9) no .
C17 C20 2.737(9) no .
C21 C29 3.216(8) no .
C22 C24 3.110(8) no .
C22 C25 3.101(8) no .
C28 C30 3.141(7) no .
O1 C4 3.505(7) no 1_455
O1 C7 3.409(7) no 1_554
C4 O1 3.505(7) no 1_655
C7 O1 3.409(7) no 1_556
C26 C26 3.597(8) no 3_555
Si1 H2C 3.5915 no .
Si1 H3A 3.5412 no .
Si1 H3B 3.4681 no .
Si1 H4C 3.3100 no .
Si1 H5B 3.5163 no .
Si1 H5C 3.5882 no .
Si1 H8A 3.5861 no .
Si1 H8C 3.5883 no .
Si1 H10C 3.5122 no .
Si1 H28A 3.2977 no .
Si1 H29 2.8178 no .
Si2 H29 3.2428 no .
Si3 H4C 3.3619 no .
Si4 H28A 3.2217 no .
O1 H22 3.2120 no .
O1 H25A 2.7689 no .
O1 H25B 3.3854 no .
O1 H26B 3.0565 no .
O1 H26C 2.5209 no .
O1 H27 2.8791 no .
O1 H28B 2.6249 no .
O2 H1 2.0663 no .
O2 H18 3.0790 no .
O2 H20 3.4001 no .
O2 H25A 3.1198 no .
O2 H25B 2.7014 no .
O2 H27 3.5120 no .
O2 H28B 3.2699 no .
O2 H29 2.6508 no .
O2 H30 3.1772 no .
O3 H3B 3.0173 no .
O3 H5C 3.4499 no .
O3 H8C 3.5705 no .
O3 H22 2.5024 no .
O3 H24A 3.5151 no .
O3 H24B 3.3580 no .
O3 H28A 2.5208 no .
O3 H28B 2.7188 no .
O3 H30 2.5232 no .
C1 H2A 3.1109 no .
C1 H2C 3.2488 no .
C1 H3A 3.1871 no .
C1 H3C 3.2145 no .
C1 H4C 3.3204 no .
C1 H10C 2.8990 no .
C2 H1B 3.1816 no .
C2 H1C 3.1709 no .
C2 H3B 3.2550 no .
C2 H3C 3.1766 no .
C2 H4C 3.4085 no .
C2 H5B 3.2692 no .
C3 H1A 3.2236 no .
C3 H1B 3.1788 no .
C3 H2A 3.2661 no .
C3 H2B 3.1692 no .
C3 H8A 3.5125 no .
C3 H24B 3.4228 no .
C4 H1C 3.4741 no .
C4 H2C 3.3895 no .
C4 H5A 3.1931 no .
C4 H5B 3.2138 no .
C4 H6A 3.1926 no .
C4 H6B 3.1934 no .
C5 H2C 3.5080 no .
C5 H4A 3.0298 no .
C5 H4C 3.4165 no .
C5 H6B 3.1600 no .
C5 H6C 3.1935 no .
C5 H22 3.3874 no .
C5 H29 3.3977 no .
C6 H4A 3.3849 no .
C6 H4B 3.0356 no .
C6 H5A 3.1715 no .
C6 H5C 3.1851 no .
C6 H9B 3.1060 no .
C6 H29 3.4545 no .
C7 H17 3.2125 no .
C8 H3A 3.4442 no .
C8 H9A 3.2636 no .
C8 H9C 3.1586 no .
C8 H10B 3.1253 no .
C8 H10C 3.2780 no .
C8 H28A 3.2908 no .
C9 H6A 3.3309 no .
C9 H8B 3.1725 no .
C9 H8C 3.2433 no .
C9 H10A 3.0870 no .
C9 H10B 3.2028 no .
C9 H12 3.4721 no .
C9 H28A 3.1381 no .
C10 H1A 3.0970 no .
C10 H8A 3.1975 no .
C10 H8B 3.1941 no .
C10 H9A 3.0661 no .
C10 H9B 3.2253 no .
C11 H1 3.4665 no .
C11 H13 3.2505 no .
C11 H15 3.2613 no .
C11 H18 3.4651 no .
C11 H29 2.7007 no .
C12 H9C 3.3290 no .
C12 H14 3.2455 no .
C12 H18 3.1350 no .
C12 H21A 3.5062 no .
C12 H27 3.2308 no .
C12 H28A 2.7474 no .
C12 H28B 3.3056 no .
C12 H29 2.8914 no .
C13 H15 3.2199 no .
C13 H18 2.8358 no .
C14 H12 3.2389 no .
C14 H18 2.8911 no .
C14 H27 3.2349 no .
C15 H13 3.2189 no .
C15 H18 3.2449 no .
C16 H18 3.2317 no .
C16 H20 3.2142 no .
C17 H7 3.2168 no .
C18 H16 3.2324 no .
C18 H20 3.2069 no .
C18 H21A 2.6480 no .
C18 H21B 3.2706 no .
C19 H7 3.2436 no .
C19 H17 3.2284 no .
C20 H16 3.2193 no .
C20 H18 3.2110 no .
C20 H21A 3.2237 no .
C20 H21B 2.5955 no .
C21 H1 3.4295 no .
C21 H5C 3.3345 no .
C21 H18 2.6376 no .
C21 H20 2.6514 no .
C21 H22 2.4536 no .
C21 H25B 3.0237 no .
C21 H29 2.9600 no .
C22 H1 2.4118 no .
C22 H5C 3.3496 no .
C22 H21A 2.6907 no .
C22 H21B 2.5951 no .
C22 H24A 2.8344 no .
C22 H24B 3.2998 no .
C22 H25A 3.3808 no .
C22 H25B 2.7593 no .
C22 H28A 3.3999 no .
C22 H28B 2.7183 no .
C23 H1 2.8165 no .
C23 H22 2.5911 no .
C24 H2B 3.1891 no .
C24 H3B 3.5378 no .
C24 H22 2.6724 no .
C24 H25A 3.3497 no .
C24 H25B 2.7219 no .
C24 H25C 2.6841 no .
C24 H26A 2.6420 no .
C24 H26B 2.6442 no .
C24 H26C 3.3146 no .
C24 H30 2.6178 no .
C25 H1 3.0248 no .
C25 H21B 3.4292 no .
C25 H22 2.9478 no .
C25 H24A 2.6722 no .
C25 H24B 3.3458 no .
C25 H24C 2.7417 no .
C25 H26A 2.6791 no .
C25 H26B 3.3290 no .
C25 H26C 2.6776 no .
C25 H30 3.3857 no .
C26 H1 3.3891 no .
C26 H24A 3.3114 no .
C26 H24B 2.6880 no .
C26 H24C 2.6032 no .
C26 H25A 2.6736 no .
C26 H25B 3.3307 no .
C26 H25C 2.6792 no .
C26 H30 2.6756 no .
C27 H1 3.1369 no .
C27 H12 3.2317 no .
C27 H14 3.2419 no .
C27 H18 3.5022 no .
C27 H28A 3.1531 no .
C27 H28B 2.5658 no .
C28 H1 3.3286 no .
C28 H8C 3.4122 no .
C28 H9C 3.2723 no .
C28 H12 2.6830 no .
C28 H22 3.4236 no .
C28 H27 2.6892 no .
C28 H30 2.9810 no .
C29 H1 3.3630 no .
C29 H5C 3.3262 no .
C29 H12 3.0965 no .
C29 H21A 3.0088 no .
C29 H21B 3.5736 no .
C29 H30 2.5636 no .
C30 H24A 2.7600 no .
C30 H24B 2.6210 no .
C30 H24C 3.3474 no .
C30 H25A 2.7629 no .
C30 H25B 2.7535 no .
C30 H25C 3.3920 no .
C30 H26A 3.3394 no .
C30 H26B 2.6443 no .
C30 H26C 2.6962 no .
C30 H28B 2.7271 no .
C30 H29 3.4122 no .
H1 H22 3.1957 no .
H1 H25A 2.5952 no .
H1 H25B 3.2040 no .
H1 H26C 3.0102 no .
H1 H27 2.6585 no .
H1 H28B 2.8852 no .
H1 H30 2.5923 no .
H1A H3A 3.0595 no .
H1A H3C 3.4792 no .
H1A H8A 3.4259 no .
H1A H10C 2.1991 no .
H1B H2A 2.9574 no .
H1B H2C 3.5045 no .
H1B H3A 3.3778 no .
H1B H3C 3.0412 no .
H1C H2A 3.2965 no .
H1C H2C 3.0904 no .
H1C H4C 2.6005 no .
H1C H10C 2.8986 no .
H2A H3B 3.5665 no .
H2A H3C 3.0834 no .
H2B H3B 3.0641 no .
H2B H3C 3.3204 no .
H2B H5B 3.0411 no .
H2B H24A 2.8524 no .
H2B H24B 2.7757 no .
H2B H24C 3.4735 no .
H2C H4C 2.7062 no .
H2C H5B 2.7352 no .
H3A H8A 2.6895 no .
H3A H8C 3.5328 no .
H3B H24B 2.5956 no .
H3B H30 3.1041 no .
H4A H5A 2.8881 no .
H4A H5B 3.1749 no .
H4A H6B 3.2632 no .
H4B H6A 2.8995 no .
H4B H6B 3.1766 no .
H4B H10A 3.2596 no .
H4C H5B 3.3111 no .
H5A H6B 2.9968 no .
H5A H6C 3.4178 no .
H5B H22 3.3494 no .
H5B H24A 3.5161 no .
H5C H6B 3.3897 no .
H5C H6C 3.0461 no .
H5C H21A 2.9250 no .
H5C H21B 2.9494 no .
H5C H22 2.6660 no .
H5C H29 2.7715 no .
H6A H9B 2.4448 no .
H6C H9B 3.0551 no .
H6C H12 3.0663 no .
H6C H29 2.8349 no .
H7 H16 2.3010 no .
H7 H20 2.3236 no .
H8A H10B 3.3205 no .
H8A H10C 3.1345 no .
H8B H9A 3.0851 no .
H8B H9C 3.3138 no .
H8B H10B 2.9710 no .
H8B H10C 3.5309 no .
H8C H9A 3.5612 no .
H8C H9C 3.0493 no .
H8C H28A 2.6055 no .
H8C H28B 3.4106 no .
H9A H10A 3.1701 no .
H9A H10B 2.9688 no .
H9B H10A 3.0140 no .
H9B H10B 3.5520 no .
H9B H12 3.3196 no .
H9B H28A 3.5925 no .
H9C H12 2.7754 no .
H9C H28A 2.4342 no .
H12 H13 2.3013 no .
H12 H21A 3.4769 no .
H12 H28A 2.6875 no .
H12 H28B 3.5905 no .
H12 H29 2.5577 no .
H13 H14 2.3179 no .
H13 H18 3.1746 no .
H14 H15 2.3084 no .
H14 H17 3.5574 no .
H14 H18 3.2432 no .
H15 H27 2.3052 no .
H16 H17 2.2914 no .
H17 H18 2.3249 no .
H18 H21A 2.5112 no .
H18 H21B 3.5330 no .
H20 H21A 3.4507 no .
H20 H21B 2.3997 no .
H20 H25A 3.5753 no .
H20 H25B 3.0455 no .
H21A H22 2.7197 no .
H21A H29 2.4781 no .
H21B H22 2.2593 no .
H21B H25B 2.5376 no .
H21B H29 3.3420 no .
H22 H24A 2.1391 no .
H22 H24B 2.9869 no .
H22 H24C 3.5271 no .
H22 H25A 3.4665 no .
H22 H25B 2.4327 no .
H22 H29 2.3447 no .
H22 H30 2.5497 no .
H24A H25A 3.5623 no .
H24A H25B 2.5202 no .
H24A H25C 2.8994 no .
H24A H26A 3.5009 no .
H24A H26B 3.5419 no .
H24A H30 2.9705 no .
H24B H25B 3.5699 no .
H24B H25C 3.5750 no .
H24B H26A 2.9705 no .
H24B H26B 2.5009 no .
H24B H26C 3.5601 no .
H24B H30 2.3521 no .
H24C H25A 3.5964 no .
H24C H25B 3.0587 no .
H24C H25C 2.5543 no .
H24C H26A 2.4081 no .
H24C H26B 2.8498 no .
H24C H26C 3.4940 no .
H24C H30 3.4691 no .
H25A H26A 2.9473 no .
H25A H26B 3.5489 no .
H25A H26C 2.4954 no .
H25B H26A 3.5563 no .
H25B H26C 3.5525 no .
H25C H26A 2.5032 no .
H25C H26B 3.5539 no .
H25C H26C 2.9533 no .
H26A H30 3.5352 no .
H26B H30 2.4539 no .
H26C H30 2.9964 no .
H27 H28A 3.3528 no .
H27 H28B 2.3634 no .
H28A H29 2.4389 no .
H28A H30 3.5690 no .
H28B H29 2.8439 no .
H28B H30 2.4595 no .
H29 H30 3.5007 no .
O1 H1C 2.7150 no 1_455
O1 H4B 3.3499 no 1_455
O1 H4C 2.9236 no 1_455
O1 H7 2.9721 no 1_554
O1 H16 3.3555 no 1_554
O2 H4A 3.5631 no 1_455
O2 H4B 3.5276 no 1_455
C1 H5A 3.2230 no 1_554
C1 H7 3.1554 no 1_654
C1 H16 3.1766 no 1_654
C1 H26A 3.5138 no 3_655
C1 H26C 3.3809 no 1_655
C2 H3C 3.4053 no 3_655
C2 H25B 3.4643 no 3_656
C2 H25C 3.5062 no 3_656
C3 H2A 3.5357 no 3_655
C3 H21B 3.1778 no 1_554
C4 H1 2.8448 no 1_655
C5 H1A 3.5877 no 1_556
C5 H24C 3.0524 no 3_656
C6 H9A 3.2063 no 4_555
C7 H1B 3.5748 no 1_456
C7 H1C 3.5307 no 1_456
C7 H4A 3.2558 no 1_455
C7 H26B 3.2754 no 1_556
C7 H28B 3.4490 no 1_556
C7 H30 3.1245 no 1_556
C8 H21A 3.2953 no 1_554
C9 H8B 3.1106 no 4_555
C9 H12 3.5864 no 4_554
C9 H13 3.2383 no 4_554
C10 H15 3.3920 no 1_655
C10 H16 3.2617 no 1_654
C10 H27 3.3095 no 1_655
C11 H13 3.2822 no 4_554
C11 H14 3.4529 no 4_554
C12 H13 3.5151 no 4_554
C13 H8C 3.5683 no 4_555
C13 H9C 3.2490 no 4_555
C13 H17 3.4825 no 4_554
C13 H28A 3.4607 no 4_555
C14 H17 2.9198 no 4_554
C15 H4B 3.0810 no 1_455
C15 H10A 3.0573 no 1_455
C15 H14 3.4952 no 4_554
C15 H17 3.3426 no 4_554
C16 H1A 3.3448 no 1_456
C16 H1C 3.5619 no 1_456
C16 H4A 3.4177 no 1_455
C16 H6B 3.4435 no 1_455
C16 H10C 3.4127 no 1_456
C16 H28B 3.1338 no 1_556
C17 H4A 3.5182 no 1_455
C17 H6B 3.4353 no 1_455
C17 H14 3.5119 no 4_555
C17 H28B 3.4656 no 1_556
C18 H4A 3.4423 no 1_455
C18 H4B 3.5198 no 1_455
C18 H8C 3.1183 no 1_556
C19 H3A 3.5267 no 1_556
C19 H4A 3.2857 no 1_455
C19 H8C 3.4263 no 1_556
C20 H3B 3.4997 no 1_556
C20 H4A 3.1828 no 1_455
C20 H30 3.5180 no 1_556
C21 H3A 3.0969 no 1_556
C21 H8A 3.3815 no 1_556
C24 H3C 3.2737 no 3_655
C24 H5B 3.3598 no 3_656
C25 H2C 3.3304 no 3_656
C26 H1B 3.2666 no 3_655
C26 H7 3.1554 no 1_554
C26 H26A 3.4512 no 3_555
C26 H26B 3.3324 no 3_555
C26 H26C 3.4179 no 3_555
C27 H4B 3.0885 no 1_455
C27 H10A 3.1342 no 1_455
C27 H14 3.0941 no 4_554
C28 H13 3.2912 no 4_554
C30 H7 3.3816 no 1_554
H1 C4 2.8448 no 1_455
H1 H1C 2.9514 no 1_455
H1 H4A 3.0114 no 1_455
H1 H4B 2.6594 no 1_455
H1 H4C 2.4131 no 1_455
H1A C5 3.5877 no 1_554
H1A C16 3.3448 no 1_654
H1A H5A 2.7228 no 1_554
H1A H7 3.2024 no 1_654
H1A H16 2.6600 no 1_654
H1B C7 3.5748 no 1_654
H1B C26 3.2666 no 3_655
H1B H5A 2.8657 no 1_554
H1B H7 2.8565 no 1_654
H1B H16 3.4801 no 1_654
H1B H24B 3.5809 no 3_655
H1B H24C 2.9457 no 3_655
H1B H26A 2.5815 no 3_655
H1B H26B 3.1287 no 3_655
H1B H26C 3.0737 no 1_655
H1C O1 2.7150 no 1_655
H1C C7 3.5307 no 1_654
H1C C16 3.5619 no 1_654
H1C H1 2.9514 no 1_655
H1C H7 2.8862 no 1_654
H1C H16 2.9384 no 1_654
H1C H26C 2.8247 no 1_655
H2A C3 3.5357 no 3_655
H2A H3B 3.1149 no 3_655
H2A H3C 3.0912 no 3_655
H2A H20 2.9903 no 3_656
H2A H24B 3.5115 no 3_655
H2A H25B 3.4442 no 3_656
H2A H26B 3.3380 no 3_655
H2B H3C 2.8685 no 3_655
H2B H25B 3.3256 no 3_656
H2B H25C 3.5628 no 3_656
H2C C25 3.3304 no 3_656
H2C H25B 3.0628 no 3_656
H2C H25C 2.7477 no 3_656
H3A C19 3.5267 no 1_554
H3A C21 3.0969 no 1_554
H3A H5A 3.5384 no 1_554
H3A H5C 3.1848 no 1_554
H3A H20 3.4312 no 1_554
H3A H21A 3.0138 no 1_554
H3A H21B 2.5133 no 1_554
H3B C20 3.4997 no 1_554
H3B H2A 3.1149 no 3_655
H3B H20 3.0866 no 1_554
H3B H21B 3.3144 no 1_554
H3C C2 3.4053 no 3_655
H3C C24 3.2737 no 3_655
H3C H2A 3.0912 no 3_655
H3C H2B 2.8685 no 3_655
H3C H3C 3.5365 no 3_655
H3C H21B 3.2459 no 1_554
H3C H24B 2.8819 no 3_655
H3C H24C 2.8592 no 3_655
H4A O2 3.5631 no 1_655
H4A C7 3.2558 no 1_655
H4A C16 3.4177 no 1_655
H4A C17 3.5182 no 1_655
H4A C18 3.4423 no 1_655
H4A C19 3.2857 no 1_655
H4A C20 3.1828 no 1_655
H4A H1 3.0114 no 1_655
H4A H20 3.5820 no 1_655
H4A H25A 3.3737 no 1_655
H4B O1 3.3499 no 1_655
H4B O2 3.5276 no 1_655
H4B C15 3.0810 no 1_655
H4B C18 3.5198 no 1_655
H4B C27 3.0885 no 1_655
H4B H1 2.6594 no 1_655
H4B H15 2.8279 no 1_655
H4B H27 2.8301 no 1_655
H4C O1 2.9236 no 1_655
H4C H1 2.4131 no 1_655
H4C H25A 3.2219 no 1_655
H5A C1 3.2230 no 1_556
H5A H1A 2.7228 no 1_556
H5A H1B 2.8657 no 1_556
H5A H3A 3.5384 no 1_556
H5A H24C 2.8102 no 3_656
H5A H25C 3.5467 no 3_656
H5A H26A 3.5642 no 3_656
H5B C24 3.3598 no 3_656
H5B H24A 3.3719 no 3_656
H5B H24C 2.5916 no 3_656
H5B H25C 2.9004 no 3_656
H5C H3A 3.1848 no 1_556
H5C H24C 3.2954 no 3_656
H6A H9A 3.1043 no 4_555
H6A H10B 3.4202 no 4_555
H6A H15 3.0269 no 1_655
H6B C16 3.4435 no 1_655
H6B C17 3.4353 no 1_655
H6B H9A 3.3594 no 4_555
H6B H10B 3.4958 no 1_556
H6B H10C 3.4539 no 1_556
H6B H16 3.2495 no 1_655
H6B H17 3.2521 no 1_655
H6C H8A 3.4621 no 1_556
H6C H9A 2.6641 no 4_555
H7 O1 2.9721 no 1_556
H7 C1 3.1554 no 1_456
H7 C26 3.1554 no 1_556
H7 C30 3.3816 no 1_556
H7 H1A 3.2024 no 1_456
H7 H1B 2.8565 no 1_456
H7 H1C 2.8862 no 1_456
H7 H26A 2.9569 no 3_556
H7 H26B 2.5641 no 1_556
H7 H26C 2.9358 no 1_556
H7 H30 2.9131 no 1_556
H8A C21 3.3815 no 1_554
H8A H6C 3.4621 no 1_554
H8A H21A 2.6470 no 1_554
H8A H21B 3.5569 no 1_554
H8B C9 3.1106 no 4_554
H8B H9A 3.0177 no 4_554
H8B H9B 2.9748 no 4_554
H8B H9C 2.8130 no 4_554
H8B H12 3.2596 no 4_554
H8B H13 3.5840 no 4_554
H8B H18 3.5968 no 1_554
H8B H21A 3.5183 no 1_554
H8C C13 3.5683 no 4_554
H8C C18 3.1183 no 1_554
H8C C19 3.4263 no 1_554
H8C H13 3.0735 no 4_554
H8C H18 3.0534 no 1_554
H8C H21A 3.2544 no 1_554
H9A C6 3.2063 no 4_554
H9A H6A 3.1043 no 4_554
H9A H6B 3.3594 no 4_554
H9A H6C 2.6641 no 4_554
H9A H8B 3.0177 no 4_555
H9A H9B 3.5560 no 4_554
H9A H12 3.0595 no 4_554
H9A H13 3.3480 no 4_554
H9B H8B 2.9748 no 4_555
H9B H9A 3.5560 no 4_555
H9B H10B 3.1419 no 4_555
H9C C13 3.2490 no 4_554
H9C H8B 2.8130 no 4_555
H9C H12 3.2852 no 4_554
H9C H13 2.4243 no 4_554
H10A C15 3.0573 no 1_655
H10A C27 3.1342 no 1_655
H10A H15 2.4397 no 1_655
H10A H16 3.4373 no 1_654
H10A H27 2.6001 no 1_655
H10B H6A 3.4202 no 4_554
H10B H6B 3.4958 no 1_554
H10B H9B 3.1419 no 4_554
H10B H16 3.4195 no 1_654
H10C C16 3.4127 no 1_654
H10C H6B 3.4539 no 1_554
H10C H16 2.5023 no 1_654
H10C H27 3.2257 no 1_655
H12 C9 3.5864 no 4_555
H12 H8B 3.2596 no 4_555
H12 H9A 3.0595 no 4_555
H12 H9C 3.2852 no 4_555
H13 C9 3.2383 no 4_555
H13 C11 3.2822 no 4_555
H13 C12 3.5151 no 4_555
H13 C28 3.2912 no 4_555
H13 H8B 3.5840 no 4_555
H13 H8C 3.0735 no 4_555
H13 H9A 3.3480 no 4_555
H13 H9C 2.4243 no 4_555
H13 H28A 2.6157 no 4_555
H13 H28B 3.5504 no 4_555
H14 C11 3.4529 no 4_555
H14 C15 3.4952 no 4_555
H14 C17 3.5119 no 4_554
H14 C27 3.0941 no 4_555
H14 H17 2.7883 no 4_554
H14 H27 3.1134 no 4_555
H15 C10 3.3920 no 1_455
H15 H4B 2.8279 no 1_455
H15 H6A 3.0269 no 1_455
H15 H10A 2.4397 no 1_455
H15 H17 3.4700 no 4_554
H16 O1 3.3555 no 1_556
H16 C1 3.1766 no 1_456
H16 C10 3.2617 no 1_456
H16 H1A 2.6600 no 1_456
H16 H1B 3.4801 no 1_456
H16 H1C 2.9384 no 1_456
H16 H6B 3.2495 no 1_455
H16 H10A 3.4373 no 1_456
H16 H10B 3.4195 no 1_456
H16 H10C 2.5023 no 1_456
H16 H27 3.0818 no 1_556
H16 H28B 3.2133 no 1_556
H17 C13 3.4825 no 4_555
H17 C14 2.9198 no 4_555
H17 C15 3.3426 no 4_555
H17 H6B 3.2521 no 1_455
H17 H14 2.7883 no 4_555
H17 H15 3.4700 no 4_555
H18 H8B 3.5968 no 1_556
H18 H8C 3.0534 no 1_556
H20 H2A 2.9903 no 3_656
H20 H3A 3.4312 no 1_556
H20 H3B 3.0866 no 1_556
H20 H4A 3.5820 no 1_455
H20 H26B 3.2521 no 1_556
H20 H30 3.5715 no 1_556
H21A C8 3.2953 no 1_556
H21A H3A 3.0138 no 1_556
H21A H8A 2.6470 no 1_556
H21A H8B 3.5183 no 1_556
H21A H8C 3.2544 no 1_556
H21B C3 3.1778 no 1_556
H21B H3A 2.5133 no 1_556
H21B H3B 3.3144 no 1_556
H21B H3C 3.2459 no 1_556
H21B H8A 3.5569 no 1_556
H24A H5B 3.3719 no 3_656
H24B H1B 3.5809 no 3_655
H24B H2A 3.5115 no 3_655
H24B H3C 2.8819 no 3_655
H24C C5 3.0524 no 3_656
H24C H1B 2.9457 no 3_655
H24C H3C 2.8592 no 3_655
H24C H5A 2.8102 no 3_656
H24C H5B 2.5916 no 3_656
H24C H5C 3.2954 no 3_656
H25A H4A 3.3737 no 1_455
H25A H4C 3.2219 no 1_455
H25A H25A 3.5549 no 3_556
H25A H25C 3.4622 no 3_556
H25B C2 3.4643 no 3_656
H25B H2A 3.4442 no 3_656
H25B H2B 3.3256 no 3_656
H25B H2C 3.0628 no 3_656
H25C C2 3.5062 no 3_656
H25C H2B 3.5628 no 3_656
H25C H2C 2.7477 no 3_656
H25C H5A 3.5467 no 3_656
H25C H5B 2.9004 no 3_656
H25C H25A 3.4622 no 3_556
H26A C1 3.5138 no 3_655
H26A C26 3.4512 no 3_555
H26A H1B 2.5815 no 3_655
H26A H5A 3.5642 no 3_656
H26A H7 2.9569 no 3_556
H26A H26A 3.5671 no 3_555
H26A H26B 3.0758 no 3_555
H26A H26C 3.1683 no 3_555
H26B C7 3.2754 no 1_554
H26B C26 3.3324 no 3_555
H26B H1B 3.1287 no 3_655
H26B H2A 3.3380 no 3_655
H26B H7 2.5641 no 1_554
H26B H20 3.2521 no 1_554
H26B H26A 3.0758 no 3_555
H26B H26B 3.3336 no 3_555
H26B H26C 3.0386 no 3_555
H26C C1 3.3809 no 1_455
H26C C26 3.4179 no 3_555
H26C H1B 3.0737 no 1_455
H26C H1C 2.8247 no 1_455
H26C H7 2.9358 no 1_554
H26C H26A 3.1683 no 3_555
H26C H26B 3.0386 no 3_555
H26C H26C 3.5026 no 3_555
H27 C10 3.3095 no 1_455
H27 H4B 2.8301 no 1_455
H27 H10A 2.6001 no 1_455
H27 H10C 3.2257 no 1_455
H27 H14 3.1134 no 4_554
H27 H16 3.0818 no 1_554
H28A C13 3.4607 no 4_554
H28A H13 2.6157 no 4_554
H28B C7 3.4490 no 1_554
H28B C16 3.1338 no 1_554
H28B C17 3.4656 no 1_554
H28B H13 3.5504 no 4_554
H28B H16 3.2133 no 1_554
H30 C7 3.1245 no 1_554
H30 C20 3.5180 no 1_554
H30 H7 2.9131 no 1_554
H30 H20 3.5715 no 1_554

loop_
_geom_hbond_atom_site_label_D
_geom_hbond_atom_site_label_H
_geom_hbond_atom_site_label_A
_geom_hbond_distance_DA
_geom_hbond_distance_DH
_geom_hbond_distance_HA
_geom_hbond_angle_DHA
_geom_hbond_publ_flag
O1 H1 O2 2.564(5) 0.820 2.066 118.8 no

loop_
_geom_torsion_atom_site_label_1
_geom_torsion_atom_site_label_2
_geom_torsion_atom_site_label_3
_geom_torsion_atom_site_label_4
_geom_torsion
_geom_torsion_publ_flag
Si2 Si1 Si3 C1 -81.48(10) no
Si2 Si1 Si3 C2 39.65(11) no
Si2 Si1 Si3 C3 158.98(8) no
Si3 Si1 Si2 C4 42.47(10) no
Si3 Si1 Si2 C5 -75.40(11) no
Si3 Si1 Si2 C6 163.69(9) no
Si2 Si1 Si4 C8 -174.63(9) no
Si2 Si1 Si4 C9 -52.15(12) no
Si2 Si1 Si4 C10 65.95(11) no
Si4 Si1 Si2 C4 -80.26(10) no
Si4 Si1 Si2 C5 161.87(8) no
Si4 Si1 Si2 C6 40.96(13) no
Si2 Si1 O3 C29 50.5(3) no
O3 Si1 Si2 C4 152.73(14) no
O3 Si1 Si2 C5 34.86(16) no
O3 Si1 Si2 C6 -86.05(16) no
Si3 Si1 Si4 C8 62.32(11) no
Si3 Si1 Si4 C9 -175.19(8) no
Si3 Si1 Si4 C10 -57.09(10) no
Si4 Si1 Si3 C1 42.67(10) no
Si4 Si1 Si3 C2 163.79(8) no
Si4 Si1 Si3 C3 -76.87(10) no
Si3 Si1 O3 C29 167.2(3) no
O3 Si1 Si3 C1 160.96(13) no
O3 Si1 Si3 C2 -77.92(14) no
O3 Si1 Si3 C3 41.41(14) no
Si4 Si1 O3 C29 -76.4(3) no
O3 Si1 Si4 C8 -48.07(16) no
O3 Si1 Si4 C9 74.41(16) no
O3 Si1 Si4 C10 -167.49(14) no
C21 O2 C22 C29 -86.7(5) no
C21 O2 C22 C30 148.2(4) no
C22 O2 C21 C19 -173.0(4) no
Si1 O3 C29 C22 -139.0(3) no
Si1 O3 C29 C28 95.6(4) no
C16 C7 C20 C19 -0.5(8) no
C20 C7 C16 C17 -0.2(8) no
C12 C11 C27 C15 -0.5(8) no
C27 C11 C12 C13 1.1(8) no
C12 C11 C28 C29 65.6(6) no
C28 C11 C12 C13 178.6(4) no
C27 C11 C28 C29 -116.9(5) no
C28 C11 C27 C15 -178.1(4) no
C11 C12 C13 C14 -0.2(9) no
C12 C13 C14 C15 -1.3(9) no
C13 C14 C15 C27 1.9(9) no
C14 C15 C27 C11 -1.0(9) no
C7 C16 C17 C18 1.3(9) no
C16 C17 C18 C19 -1.6(9) no
C17 C18 C19 C20 0.9(8) no
C17 C18 C19 C21 178.4(5) no
C18 C19 C20 C7 0.2(8) no
C18 C19 C21 O2 -78.5(6) no
C20 C19 C21 O2 99.0(6) no
C21 C19 C20 C7 -177.3(4) no
O2 C22 C29 O3 174.6(3) no
O2 C22 C29 C28 -63.8(5) no
O2 C22 C30 O1 33.3(5) no
O2 C22 C30 C23 -91.5(5) no
C29 C22 C30 O1 -90.5(5) no
C29 C22 C30 C23 144.7(4) no
C30 C22 C29 O3 -64.6(5) no
C30 C22 C29 C28 57.0(6) no
C24 C23 C30 O1 169.9(4) no
C24 C23 C30 C22 -65.9(6) no
C25 C23 C30 O1 -67.0(5) no
C25 C23 C30 C22 57.2(6) no
C26 C23 C30 O1 54.1(6) no
C26 C23 C30 C22 178.3(5) no
C11 C28 C29 O3 -165.8(4) no
C11 C28 C29 C22 74.9(5) no
